data_7107659
loop_
_publ_author_name
'You-Dong Song'
'Shi-Kai Tian'

_publ_section_title
;
 A highly enantioselective catalytic Strecker reaction of cyclic
 (Z)-aldimines
;
_journal_name_full Chem.Commun.
_journal_page_first 4899
_journal_paper_doi 10.1039/c2cc31001e
_journal_volume 48
_journal_year 2012
_chemical_absolute_configuration ad
_chemical_formula_sum 'C11 H12 N2 S'
_chemical_formula_weight 204.29
_chemical_name_systematic
;
?
;
_space_group_IT_number 19
_symmetry_cell_setting orthorhombic
_symmetry_space_group_name_Hall 'P 2ac 2ab'
_symmetry_space_group_name_H-M 'P 21 21 21'
_atom_sites_solution_hydrogens geom
_atom_sites_solution_primary direct
_atom_sites_solution_secondary difmap
_audit_creation_method SHELXL-97
_cell_angle_alpha 90.00
_cell_angle_beta 90.00
_cell_angle_gamma 90.00
_cell_formula_units_Z 4
_cell_length_a 5.9323(3)
_cell_length_b 10.0252(8)
_cell_length_c 18.0127(16)
_cell_measurement_reflns_used 4762
_cell_measurement_temperature 291(2)
_cell_measurement_theta_max 29.1923
_cell_measurement_theta_min 3.3862
_cell_volume 1071.26(14)
_computing_cell_refinement 'CrysAlisPro (Oxford Diffraction Ltd.)'
_computing_data_collection 'CrysAlisPro (Oxford Diffraction Ltd.)'
_computing_data_reduction 'CrysAlisPro (Oxford Diffraction Ltd.)'
_computing_molecular_graphics 'Ortep-3 (L. J. Farrugia, 2001)'
_computing_publication_material SHELXL-97
_computing_structure_refinement 'SHELXL-97 (Sheldrick, 1997)'
_computing_structure_solution 'SHELXS-97 (Sheldrick, 1997)'
_diffrn_ambient_temperature 291(2)
_diffrn_detector_area_resol_mean 15.9149
_diffrn_measured_fraction_theta_full 0.996
_diffrn_measured_fraction_theta_max 0.996
_diffrn_measurement_device_type 'Gemini S Ultra, Oxford Diffraction'
_diffrn_measurement_method '\w scans'
_diffrn_radiation_monochromator graphite
_diffrn_radiation_source 'Enhance (Mo) X-ray Source'
_diffrn_radiation_type MoK\a
_diffrn_radiation_wavelength 0.71073
_diffrn_reflns_av_R_equivalents 0.0294
_diffrn_reflns_av_sigmaI/netI 0.0242
_diffrn_reflns_limit_h_max 7
_diffrn_reflns_limit_h_min -7
_diffrn_reflns_limit_k_max 12
_diffrn_reflns_limit_k_min -12
_diffrn_reflns_limit_l_max 22
_diffrn_reflns_limit_l_min -22
_diffrn_reflns_number 9400
_diffrn_reflns_theta_full 26.37
_diffrn_reflns_theta_max 26.37
_diffrn_reflns_theta_min 3.62
_exptl_absorpt_coefficient_mu 0.263
_exptl_absorpt_correction_T_max 0.9205
_exptl_absorpt_correction_T_min 0.8975
_exptl_absorpt_correction_type multi-scan
_exptl_absorpt_process_details
;
CrysAlisPro, Oxford Diffraction Ltd.,
Version 1.171.34.44 (release 25-10-2010 CrysAlis171 .NET)
(compiled Oct 25 2010,18:11:34)
Empirical absorption correction using spherical harmonics,
implemented in SCALE3 ABSPACK scaling algorithm.
;
_exptl_crystal_density_diffrn 1.267
_exptl_crystal_density_method 'not measured'
_exptl_crystal_F_000 432
_exptl_crystal_size_max 0.42
_exptl_crystal_size_mid 0.36
_exptl_crystal_size_min 0.32
_refine_diff_density_max 0.156
_refine_diff_density_min -0.154
_refine_diff_density_rms 0.029
_refine_ls_abs_structure_details 'Flack H D (1983), Acta Cryst. A39, 876-881'
_refine_ls_abs_structure_Flack 0.06(9)
_refine_ls_extinction_method none
_refine_ls_goodness_of_fit_ref 1.045
_refine_ls_hydrogen_treatment mixed
_refine_ls_matrix_type full
_refine_ls_number_parameters 133
_refine_ls_number_reflns 2199
_refine_ls_number_restraints 1
_refine_ls_restrained_S_all 1.047
_refine_ls_R_factor_all 0.0366
_refine_ls_R_factor_gt 0.0317
_refine_ls_shift/su_max 0.001
_refine_ls_shift/su_mean 0.000
_refine_ls_structure_factor_coef Fsqd
_refine_ls_weighting_details 'calc w=1/[\s^2^(Fo^2^)+(0.0382P)^2^+0.1219P] where P=(Fo^2^+2Fc^2^)/3'
_refine_ls_weighting_scheme calc
_refine_ls_wR_factor_gt 0.0754
_refine_ls_wR_factor_ref 0.0783
_reflns_number_gt 1999
_reflns_number_total 2199
_reflns_threshold_expression >2sigma(I)
_cod_data_source_file c2cc31001e.txt
_cod_data_source_block syd110701
_cod_database_code 7107659

loop_
_symmetry_equiv_pos_as_xyz
'x, y, z'
'-x+1/2, -y, z+1/2'
'x+1/2, -y+1/2, -z'
'-x, y+1/2, -z+1/2'

loop_
_atom_site_label
_atom_site_type_symbol
_atom_site_fract_x
_atom_site_fract_y
_atom_site_fract_z
_atom_site_U_iso_or_equiv
_atom_site_adp_type
_atom_site_occupancy
_atom_site_symmetry_multiplicity
_atom_site_calc_flag
_atom_site_refinement_flags
S1 S 0.57999(7) 1.00692(5) 0.84423(3) 0.05365(15) Uani 1 1 d .
N2 N 0.7588(4) 1.14264(18) 1.03375(11) 0.0723(5) Uani 1 1 d .
C6 C 0.5458(3) 0.73970(19) 0.86211(11) 0.0506(5) Uani 1 1 d .
H6 H 0.4063 0.7509 0.8394 0.061 Uiso 1 1 calc R
N1 N 1.0454(3) 0.93762(15) 0.91494(9) 0.0438(4) Uani 1 1 d D
C4 C 0.8943(3) 0.83315(16) 0.90668(9) 0.0374(4) Uani 1 1 d .
C7 C 0.8385(3) 1.10589(17) 0.84182(11) 0.0444(4) Uani 1 1 d .
C1 C 0.6101(4) 0.6142(2) 0.88483(11) 0.0591(5) Uani 1 1 d .
H1 H 0.5149 0.5417 0.8776 0.071 Uiso 1 1 calc R
C3 C 0.9565(3) 0.70521(17) 0.92992(10) 0.0456(4) Uani 1 1 d .
H3 H 1.0944 0.6928 0.9535 0.055 Uiso 1 1 calc R
C5 C 0.6840(3) 0.84987(16) 0.87231(9) 0.0394(4) Uani 1 1 d .
C2 C 0.8169(4) 0.59698(19) 0.91840(11) 0.0558(5) Uani 1 1 d .
H2 H 0.8625 0.5124 0.9333 0.067 Uiso 1 1 calc R
C10 C 0.9794(4) 1.0736(2) 0.77345(12) 0.0639(6) Uani 1 1 d .
H10B H 1.0172 0.9805 0.7736 0.096 Uiso 1 1 calc R
H10C H 1.1151 1.1257 0.7742 0.096 Uiso 1 1 calc R
H10A H 0.8946 1.0941 0.7295 0.096 Uiso 1 1 calc R
C8 C 0.9750(3) 1.07549(16) 0.91236(10) 0.0427(4) Uani 1 1 d .
H8 H 1.1118 1.1301 0.9105 0.051 Uiso 1 1 calc R
C9 C 0.8497(3) 1.11444(18) 0.98026(11) 0.0504(4) Uani 1 1 d .
C11 C 0.7622(4) 1.25201(19) 0.84137(13) 0.0626(6) Uani 1 1 d .
H11B H 0.8920 1.3092 0.8425 0.094 Uiso 1 1 calc R
H11C H 0.6701 1.2690 0.8841 0.094 Uiso 1 1 calc R
H11A H 0.6768 1.2694 0.7971 0.094 Uiso 1 1 calc R
H4 H 1.156(3) 0.9241(19) 0.9437(10) 0.054(6) Uiso 1 1 d D

loop_
_atom_site_aniso_label
_atom_site_aniso_U_11
_atom_site_aniso_U_22
_atom_site_aniso_U_33
_atom_site_aniso_U_23
_atom_site_aniso_U_13
_atom_site_aniso_U_12
S1 0.0384(2) 0.0516(2) 0.0710(3) 0.0054(2) -0.0111(2) 0.0023(2)
N2 0.0908(14) 0.0704(12) 0.0557(11) -0.0047(10) 0.0108(10) 0.0186(11)
C6 0.0471(10) 0.0570(11) 0.0477(11) -0.0043(8) 0.0010(8) -0.0131(9)
N1 0.0349(7) 0.0440(8) 0.0525(10) -0.0029(7) -0.0076(7) 0.0007(6)
C4 0.0378(8) 0.0400(8) 0.0345(9) -0.0042(7) 0.0048(7) 0.0020(7)
C7 0.0447(9) 0.0421(8) 0.0464(10) 0.0027(8) 0.0023(8) -0.0008(7)
C1 0.0716(14) 0.0483(10) 0.0574(12) -0.0052(9) 0.0124(11) -0.0192(10)
C3 0.0498(10) 0.0482(10) 0.0387(10) -0.0013(7) 0.0051(8) 0.0089(8)
C5 0.0395(9) 0.0425(9) 0.0361(9) -0.0047(7) 0.0015(7) -0.0022(7)
C2 0.0781(13) 0.0382(9) 0.0512(12) 0.0018(9) 0.0154(11) 0.0041(9)
C10 0.0661(13) 0.0787(14) 0.0470(12) 0.0027(10) 0.0100(10) 0.0074(11)
C8 0.0414(9) 0.0388(9) 0.0479(11) -0.0037(7) 0.0005(8) -0.0048(7)
C9 0.0580(11) 0.0432(9) 0.0501(11) -0.0015(8) -0.0013(9) 0.0029(8)
C11 0.0784(15) 0.0453(10) 0.0641(14) 0.0097(10) 0.0027(12) 0.0056(10)

loop_
_atom_type_symbol
_atom_type_description
_atom_type_scat_dispersion_real
_atom_type_scat_dispersion_imag
_atom_type_scat_source
C C 0.0033 0.0016 'International Tables Vol C Tables 4.2.6.8 and 6.1.1.4'
H H 0.0000 0.0000 'International Tables Vol C Tables 4.2.6.8 and 6.1.1.4'
N N 0.0061 0.0033 'International Tables Vol C Tables 4.2.6.8 and 6.1.1.4'
S S 0.1246 0.1234 'International Tables Vol C Tables 4.2.6.8 and 6.1.1.4'

loop_
_geom_angle_atom_site_label_1
_geom_angle_atom_site_label_2
_geom_angle_atom_site_label_3
_geom_angle
C5 S1 C7 101.41(8)
C1 C6 C5 121.61(19)
C1 C6 H6 119.2
C5 C6 H6 119.2
C4 N1 C8 122.19(13)
C4 N1 H4 116.5(14)
C8 N1 H4 113.4(14)
N1 C4 C3 119.35(15)
N1 C4 C5 122.13(15)
C3 C4 C5 118.44(16)
C10 C7 C11 111.17(17)
C10 C7 C8 109.70(15)
C11 C7 C8 110.45(16)
C10 C7 S1 111.35(14)
C11 C7 S1 105.73(13)
C8 C7 S1 108.35(12)
C6 C1 C2 119.42(19)
C6 C1 H1 120.3
C2 C1 H1 120.3
C2 C3 C4 121.16(18)
C2 C3 H3 119.4
C4 C3 H3 119.4
C6 C5 C4 119.26(16)
C6 C5 S1 117.74(14)
C4 C5 S1 122.95(13)
C1 C2 C3 120.09(18)
C1 C2 H2 120.0
C3 C2 H2 120.0
C7 C10 H10B 109.5
C7 C10 H10C 109.5
H10B C10 H10C 109.5
C7 C10 H10A 109.5
H10B C10 H10A 109.5
H10C C10 H10A 109.5
N1 C8 C9 111.72(16)
N1 C8 C7 111.63(14)
C9 C8 C7 111.43(15)
N1 C8 H8 107.3
C9 C8 H8 107.3
C7 C8 H8 107.3
N2 C9 C8 177.8(2)
C7 C11 H11B 109.5
C7 C11 H11C 109.5
H11B C11 H11C 109.5
C7 C11 H11A 109.5
H11B C11 H11A 109.5
H11C C11 H11A 109.5

loop_
_geom_bond_atom_site_label_1
_geom_bond_atom_site_label_2
_geom_bond_distance
S1 C5 1.7650(17)
S1 C7 1.8272(18)
N2 C9 1.140(3)
C6 C1 1.377(3)
C6 C5 1.388(2)
C6 H6 0.9300
N1 C4 1.386(2)
N1 C8 1.445(2)
N1 H4 0.849(15)
C4 C3 1.399(2)
C4 C5 1.403(2)
C7 C10 1.523(3)
C7 C11 1.533(2)
C7 C8 1.537(2)
C1 C2 1.379(3)
C1 H1 0.9300
C3 C2 1.381(3)
C3 H3 0.9300
C2 H2 0.9300
C10 H10B 0.9600
C10 H10C 0.9600
C10 H10A 0.9600
C8 C9 1.484(3)
C8 H8 0.9800
C11 H11B 0.9600
C11 H11C 0.9600
C11 H11A 0.9600

loop_
_geom_torsion_atom_site_label_1
_geom_torsion_atom_site_label_2
_geom_torsion_atom_site_label_3
_geom_torsion_atom_site_label_4
_geom_torsion
C8 N1 C4 C3 -162.15(16)
C8 N1 C4 C5 21.1(3)
C5 S1 C7 C10 75.93(15)
C5 S1 C7 C11 -163.22(14)
C5 S1 C7 C8 -44.80(13)
C5 C6 C1 C2 -0.1(3)
N1 C4 C3 C2 -175.84(16)
C5 C4 C3 C2 1.1(3)
C1 C6 C5 C4 -0.1(3)
C1 C6 C5 S1 -177.65(15)
N1 C4 C5 C6 176.46(16)
C3 C4 C5 C6 -0.4(2)
N1 C4 C5 S1 -6.1(2)
C3 C4 C5 S1 177.07(13)
C7 S1 C5 C6 -163.75(14)
C7 S1 C5 C4 18.79(16)
C6 C1 C2 C3 0.8(3)
C4 C3 C2 C1 -1.3(3)
C4 N1 C8 C9 72.7(2)
C4 N1 C8 C7 -52.8(2)
C10 C7 C8 N1 -58.26(19)
C11 C7 C8 N1 178.86(16)
S1 C7 C8 N1 63.49(15)
C10 C7 C8 C9 176.06(17)
C11 C7 C8 C9 53.18(19)
S1 C7 C8 C9 -62.19(16)
N1 C8 C9 N2 49(6)
C7 C8 C9 N2 175(100)
